data_7124462
loop_
_publ_author_name
'Ghadwal, Rajendra S.'
'Sharma, Mahendra'
'Neumann, Beate'
'Stammler, Georg'
'Andrada, Diego M.'

_publ_section_title
;
 Electrophilic terminal arsinidene-iron(0) complexes with a
 two-coordinated arsenic atom
;
_journal_name_full 'Chemical Communications'
_journal_paper_doi 10.1039/C9CC08630G
_journal_year 2019
_chemical_formula_moiety 'C45 H53 As Fe N4 O4'
_chemical_formula_sum 'C45 H53 As Fe N4 O4'
_chemical_formula_weight 844.68
_space_group_crystal_system monoclinic
_space_group_IT_number 14
_space_group_name_Hall '-P 2yn'
_space_group_name_H-M_alt 'P 1 21/n 1'
_atom_sites_solution_hydrogens geom
_atom_sites_solution_primary dual
_audit_creation_date 2019-08-28
_audit_creation_method
;
Olex2 1.3-ac4
(compiled 2019.04.23 svn.r3594 for Rigaku Oxford Diffraction, GUI svn.r5739)
;
_audit_update_record
;
2019-09-24 deposited with the CCDC.	2019-11-10 downloaded from the CCDC.
;
_cell_angle_alpha 90
_cell_angle_beta 102.9076(13)
_cell_angle_gamma 90
_cell_formula_units_Z 4
_cell_length_a 10.33882(14)
_cell_length_b 20.3971(3)
_cell_length_c 20.0912(2)
_cell_measurement_reflns_used 28477
_cell_measurement_temperature 100.00(1)
_cell_measurement_theta_max 76.3750
_cell_measurement_theta_min 3.1110
_cell_volume 4129.81(9)
_computing_cell_refinement 'CrysAlisPro 1.171.40.58a (Rigaku OD, 2019)'
_computing_data_collection 'CrysAlisPro 1.171.40.58a (Rigaku OD, 2019)'
_computing_data_reduction 'CrysAlisPro 1.171.40.58a (Rigaku OD, 2019)'
_computing_molecular_graphics 'Olex2 (Dolomanov et al., 2009)'
_computing_publication_material 'Olex2 (Dolomanov et al., 2009)'
_computing_structure_refinement 'ShelXL (Sheldrick, 2015)'
_computing_structure_solution 'ShelXT (Sheldrick, 2015)'
_diffrn_ambient_environment N~2~
_diffrn_ambient_temperature 100.00(1)
_diffrn_detector 'CCD plate'
_diffrn_detector_area_resol_mean 5.3114
_diffrn_detector_type Atlas
_diffrn_measured_fraction_theta_full 1.000
_diffrn_measured_fraction_theta_max 0.996
_diffrn_measurement_details
;
List of Runs (angles in degrees, time in seconds):

  # Type    Start    End  Width  t~exp~   \w     \q     \k     \f   Frames
#--------------------------------------------------------------------------
  1  \w    -85.00  -7.00   1.00    4.00    --  -38.50 125.00 150.00   78
  2  \w    -74.00  -7.00   1.00    4.00    --  -38.50 125.00  60.00   67
  3  \w    -86.00 -55.00   1.00    4.00    --  -38.50 125.00 -60.00   31
  4  \w    -58.00  14.00   1.00    4.00    --  -38.50  38.00  90.00   72
  5  \w    -28.00  64.00   1.00    4.00    --   42.89 -38.00 -90.00   92
  6  \w    -22.00  11.00   1.00    4.00    --   42.89 -38.00-180.00   33
  7  \w     26.00 112.00   1.00    4.00    --   42.89  38.00  30.00   86
  8  \w     12.00  42.00   1.00    4.00    --   42.89  80.00  53.15   30
  9  \w     19.00  46.00   1.00    4.00    --   42.89  57.00 150.00   27
 10  \w     28.00  63.00   1.00    4.00    --   42.89 -38.00-180.00   35
 11  \w     13.00  41.00   1.00    4.00    --   42.89  80.00   5.93   28
 12  \w     12.00  41.00   1.00    4.00    --   42.89  82.00-150.43   29
 13  \w     15.00  42.00   1.00    4.00    --   42.89  80.00  80.90   27
 14  \w     26.00 114.00   1.00    4.00    --   42.89  38.00 -30.00   88
 15  \w     21.00 102.00   1.00    4.00    --   42.89  57.00 -90.00   81
 16  \w     22.00  83.00   1.00    4.00    --   42.89  38.00 120.00   61
 17  \w     12.00  42.00   1.00    4.00    --   42.89  82.00 -48.08   30
 18  \w     25.00  94.00   1.00    4.00    --   42.89  38.00-120.00   69
 19  \w     13.00  41.00   1.00    4.00    --   42.89  77.00 -81.18   28
 20  \w     12.00  42.00   1.00    4.00    --   42.89  81.00 144.12   30
 21  \w     48.00  92.00   1.00    4.00    --   42.89  57.00 150.00   44
 22  \w     85.00 112.00   1.00   16.00    --  111.00  60.00 -65.57   27
 23  \w     84.00 113.00   1.00   16.00    --  111.00  66.00  36.59   29
 24  \w     85.00 112.00   1.00   16.00    --  111.00  59.00-151.00   27
 25  \w     83.00 118.00   1.00   16.00    --  111.00  69.00-130.69   35
 26  \w     83.00 110.00   1.00   16.00    --  111.00  67.00-135.92   27
 27  \w    120.00 166.00   1.00   16.00    --  111.00  69.00-130.69   46
 28  \w     35.00 108.00   1.00   16.00    --  111.00-103.00 -12.32   73
 29  \w     79.00 109.00   1.00   16.00    --  111.00-108.00 -64.53   30
 30  \w     82.00 109.00   1.00   16.00    --  111.00  71.00 -27.63   27
 31  \w     85.00 178.00   1.00   16.00    --  111.00  62.00 -37.95   93
 32  \w     83.00 109.00   1.00   16.00    --  111.00  68.00 151.60   26
 33  \w     85.00 111.00   1.00   16.00    --  111.00  61.00 150.00   26
 34  \w    127.00 178.00   1.00   16.00    --  111.00  62.00-163.08   51
 35  \w     90.00 177.00   1.00   16.00    --  111.00  45.00 159.99   87
 36  \w     89.00 118.00   1.00   16.00    --  111.00  43.00  40.12   29
 37  \w     85.00 111.00   1.00   16.00    --  111.00  62.00-163.08   26
 38  \w     82.00 108.00   1.00   16.00    --  111.00  73.00 -58.54   26
 39  \w     86.00 112.00   1.00   16.00    --  111.00  55.00 -71.18   26
 40  \w     49.00 136.00   1.00   16.00    --  111.00 -61.00-180.00   87
 41  \w     85.00 112.00   1.00   16.00    --  111.00  61.00   0.00   27
 42  \w     85.00 173.00   1.00   16.00    --  111.00  61.00 132.52   88
 43  \w     42.00 113.00   1.00   16.00    --  111.00-125.00 150.00   71
 44  \w     85.00 112.00   1.00   16.00    --  111.00  61.00 -30.00   27
 45  \w     85.00 112.00   1.00   16.00    --  111.00  61.00  30.00   27
 46  \w    123.00 178.00   1.00   16.00    --  111.00  61.00  30.00   55
 47  \w     85.00 111.00   1.00   16.00    --  111.00  61.00  90.00   26
 48  \w     84.00 110.00   1.00   16.00    --  111.00  65.00 115.52   26
 49  \w     89.00 160.00   1.00   16.00    --  111.00  45.00 120.00   71
 50  \w     80.00 107.00   1.00   16.00    --  111.00 -94.00  30.00   27
 51  \w    150.00 178.00   1.00   16.00    --  111.00  57.00  87.06   28
 52  \w     85.00 114.00   1.00   16.00    --  111.00  61.00  60.00   29
 53  \w    130.00 178.00   1.00   16.00    --  111.00  61.00  60.00   48
 54  \w     86.00 153.00   1.00   16.00    --  111.00  58.00-108.09   67
 55  \w     85.00 161.00   1.00   16.00    --  111.00  61.00 -60.00   76
 56  \w     43.00 136.00   1.00   16.00    --  111.00 -61.00 -30.00   93
 57  \w     84.00 116.00   1.00   16.00    --  111.00  64.00-146.24   32
 58  \w     85.00 178.00   1.00   16.00    --  111.00  61.00-180.00   93
 59  \w     86.00 112.00   1.00   16.00    --  111.00  57.00  87.06   26
 60  \w     89.00 134.00   1.00   16.00    --  111.00  45.00  90.00   45
 61  \w     85.00 178.00   1.00   16.00    --  111.00  60.00   7.29   93
 62  \w     85.00 111.00   1.00   16.00    --  111.00  59.00-167.32   26
 63  \w     31.00 107.00   1.00   16.00    --  111.00 -94.00-180.00   76
 64  \w     87.00 156.00   1.00   16.00    --  111.00  51.00 -85.96   69
;
_diffrn_measurement_device 'four-circle diffractometer'
_diffrn_measurement_device_type 'SuperNova, Dual, Cu at home/near, Atlas'
_diffrn_measurement_method '\w scans'
_diffrn_orient_matrix_type 'CrysAlisPro convention (1999,Acta A55,543-557)'
_diffrn_orient_matrix_UB_11 0.0689479000
_diffrn_orient_matrix_UB_12 0.0325628000
_diffrn_orient_matrix_UB_13 -0.0519861000
_diffrn_orient_matrix_UB_21 0.0715344000
_diffrn_orient_matrix_UB_22 0.0476744000
_diffrn_orient_matrix_UB_23 0.0556765000
_diffrn_orient_matrix_UB_31 0.1160575000
_diffrn_orient_matrix_UB_32 -0.0487502000
_diffrn_orient_matrix_UB_33 0.0196907000
_diffrn_radiation_monochromator mirror
_diffrn_radiation_probe x-ray
_diffrn_radiation_type 'Cu K\a'
_diffrn_radiation_wavelength 1.54184
_diffrn_reflns_av_R_equivalents 0.0695
_diffrn_reflns_av_unetI/netI 0.0315
_diffrn_reflns_Laue_measured_fraction_full 1.000
_diffrn_reflns_Laue_measured_fraction_max 0.996
_diffrn_reflns_limit_h_max 13
_diffrn_reflns_limit_h_min -12
_diffrn_reflns_limit_k_max 25
_diffrn_reflns_limit_k_min -25
_diffrn_reflns_limit_l_max 25
_diffrn_reflns_limit_l_min -25
_diffrn_reflns_number 79841
_diffrn_reflns_point_group_measured_fraction_full 1.000
_diffrn_reflns_point_group_measured_fraction_max 0.996
_diffrn_reflns_theta_full 67.684
_diffrn_reflns_theta_max 76.635
_diffrn_reflns_theta_min 3.128
_diffrn_source 'micro-focus sealed X-ray tube'
_diffrn_source_type 'SuperNova (Cu) X-ray Source'
_exptl_absorpt_coefficient_mu 4.192
_exptl_absorpt_correction_T_max 1.000
_exptl_absorpt_correction_T_min 0.299
_exptl_absorpt_correction_type gaussian
_exptl_absorpt_process_details
;
CrysAlisPro 1.171.40.58a (Rigaku Oxford Diffraction, 2019)
Numerical absorption correction based on gaussian integration over
			a multifaceted crystal model
Spherical absorption correction
 using equivalent radius and absorption coefficient.
Empirical absorption correction using spherical harmonics,
 implemented in SCALE3 ABSPACK scaling algorithm.
;
_exptl_crystal_colour 'clear brown'
_exptl_crystal_colour_lustre clear
_exptl_crystal_colour_primary brown
_exptl_crystal_density_diffrn 1.359
_exptl_crystal_description plate
_exptl_crystal_F_000 1768
_exptl_crystal_size_max 0.365
_exptl_crystal_size_mid 0.174
_exptl_crystal_size_min 0.033
_refine_diff_density_max 0.462
_refine_diff_density_min -0.448
_refine_diff_density_rms 0.062
_refine_ls_extinction_method none
_refine_ls_goodness_of_fit_ref 1.044
_refine_ls_hydrogen_treatment constr
_refine_ls_matrix_type full
_refine_ls_number_parameters 508
_refine_ls_number_reflns 8652
_refine_ls_number_restraints 0
_refine_ls_restrained_S_all 1.044
_refine_ls_R_factor_all 0.0393
_refine_ls_R_factor_gt 0.0328
_refine_ls_shift/su_max 0.001
_refine_ls_shift/su_mean 0.000
_refine_ls_structure_factor_coef Fsqd
_refine_ls_weighting_details 'w=1/[\s^2^(Fo^2^)+(0.0412P)^2^+2.6377P] where P=(Fo^2^+2Fc^2^)/3'
_refine_ls_weighting_scheme calc
_refine_ls_wR_factor_gt 0.0822
_refine_ls_wR_factor_ref 0.0866
_reflns_Friedel_coverage 0.000
_reflns_number_gt 7640
_reflns_number_total 8652
_reflns_threshold_expression 'I > 2\s(I)'
_cod_data_source_file c9cc08630g2.cif
_cod_data_source_block compound7
_cod_original_cell_volume 4129.79(9)
_cod_database_code 7124462
_shelx_shelxl_version_number 2018/3
_chemical_oxdiff_formula 'C164 H192 As4 Fe4 N32 O16 '
_shelx_space_group_comment
;
The symmetry employed for this shelxl refinement is uniquely defined
by the following loop, which should always be used as a source of
symmetry information in preference to the above space-group names.
They are only intended as comments.
;
_diffrn_oxdiff_digest_frames
;
01d393b1b55d97f9bb87247ec59b02177403112638c
;
_reflns_odcompleteness_completeness 99.98
_reflns_odcompleteness_iscentric 1
_reflns_odcompleteness_theta 71.98
_olex2_refinement_description
;
1. Fixed Uiso
 At 1.2 times of:
  All C(H) groups
 At 1.5 times of:
  All C(H,H,H) groups
2.a Ternary CH refined with riding coordinates:
 C19(H19), C22(H22), C31(H31), C34(H34)
2.b Aromatic/amide H refined with riding coordinates:
 C2(H2), C3(H3), C14(H14), C15(H15), C16(H16), C27(H27), C28(H28), C29(H29),
 C38(H38), C39(H39), C40(H40), C41(H41), C42(H42)
2.c Idealised Me refined as rotating group:
 C20(H20A,H20B,H20C), C21(H21A,H21B,H21C), C23(H23A,H23B,H23C), C24(H24A,H24B,
 H24C), C32(H32A,H32B,H32C), C33(H33A,H33B,H33C), C35(H35A,H35B,H35C), C36(H36A,
 H36B,H36C), C43(H43A,H43B,H43C), C44(H44A,H44B,H44C), C45(H45A,H45B,H45C),
 C46(H46A,H46B,H46C)
;
_olex2_date_sample_data_collection 2019-08-27
_olex2_submission_special_instructions 'No special instructions were received'
_oxdiff_exptl_absorpt_empirical_details
;
Empirical correction (ABSPACK) includes:
- Absorption correction using spherical harmonics
- Frame scaling
;
_oxdiff_exptl_absorpt_empirical_full_max 2.307
_oxdiff_exptl_absorpt_empirical_full_min 0.465
_oxdiff_exptl_absorpt_spherical_max 0.661
_oxdiff_exptl_absorpt_spherical_min 0.637

loop_
_space_group_symop_operation_xyz
'x, y, z'
'-x+1/2, y+1/2, -z+1/2'
'-x, -y, -z'
'x-1/2, -y-1/2, z-1/2'

loop_
_atom_site_label
_atom_site_type_symbol
_atom_site_fract_x
_atom_site_fract_y
_atom_site_fract_z
_atom_site_U_iso_or_equiv
_atom_site_adp_type
_atom_site_occupancy
_atom_site_site_symmetry_order
_atom_site_calc_flag
_atom_site_refinement_flags_posn
As1 As 0.24884(2) 0.33814(2) 0.62987(2) 0.01567(6) Uani 1 1 d .
Fe1 Fe 0.05164(3) 0.36891(2) 0.53930(2) 0.02017(8) Uani 1 1 d .
O1 O -0.18692(17) 0.39127(9) 0.43242(9) 0.0388(4) Uani 1 1 d .
O2 O -0.08275(18) 0.26306(9) 0.59638(11) 0.0408(4) Uani 1 1 d .
O3 O 0.21737(18) 0.37147(8) 0.43793(9) 0.0335(4) Uani 1 1 d .
O4 O 0.01116(17) 0.49146(8) 0.60921(9) 0.0366(4) Uani 1 1 d .
N1 N 0.39555(15) 0.24047(7) 0.74907(7) 0.0142(3) Uani 1 1 d .
N2 N 0.36702(15) 0.14823(7) 0.69088(7) 0.0132(3) Uani 1 1 d .
N3 N 0.39624(17) 0.46188(8) 0.64275(8) 0.0200(3) Uani 1 1 d .
N4 N 0.48092(17) 0.40101(8) 0.57636(8) 0.0205(3) Uani 1 1 d .
C1 C 0.36193(17) 0.21670(9) 0.68217(9) 0.0136(3) Uani 1 1 d .
C2 C 0.41366(19) 0.18874(9) 0.79566(9) 0.0174(4) Uani 1 1 d .
H2 H 0.433238 0.192608 0.842979 0.021 Uiso 1 1 calc R
C3 C 0.39800(18) 0.13284(9) 0.76052(9) 0.0162(3) Uani 1 1 d .
H3 H 0.406235 0.090861 0.779043 0.019 Uiso 1 1 calc R
C4 C 0.32679(18) 0.25187(9) 0.62166(9) 0.0145(3) Uani 1 1 d .
C5 C 0.38464(19) 0.40277(9) 0.61173(10) 0.0188(4) Uani 1 1 d .
C6 C 0.5000(2) 0.49730(10) 0.62726(10) 0.0227(4) Uani 1 1 d .
C7 C 0.5551(2) 0.45881(10) 0.58577(11) 0.0235(4) Uani 1 1 d .
C8 C -0.0929(2) 0.38307(11) 0.47438(11) 0.0276(4) Uani 1 1 d .
C9 C -0.0268(2) 0.30326(11) 0.57355(11) 0.0268(4) Uani 1 1 d .
C10 C 0.1550(2) 0.36994(10) 0.47881(11) 0.0249(4) Uani 1 1 d .
C11 C 0.0345(2) 0.44370(11) 0.58342(11) 0.0258(4) Uani 1 1 d .
C12 C 0.43402(18) 0.30550(9) 0.77336(9) 0.0150(3) Uani 1 1 d .
C14 C 0.4024(2) 0.39528(10) 0.84536(10) 0.0212(4) Uani 1 1 d .
H14 H 0.354903 0.415871 0.873616 0.025 Uiso 1 1 calc R
C15 C 0.5172(2) 0.42379(10) 0.83459(10) 0.0230(4) Uani 1 1 d .
H15 H 0.545979 0.463477 0.855516 0.028 Uiso 1 1 calc R
C16 C 0.5896(2) 0.39387(10) 0.79298(10) 0.0207(4) Uani 1 1 d .
H16 H 0.664665 0.414682 0.784901 0.025 Uiso 1 1 calc R
C17 C 0.55225(19) 0.33289(9) 0.76276(9) 0.0169(4) Uani 1 1 d .
C18 C 0.35702(19) 0.33578(10) 0.81420(9) 0.0179(4) Uani 1 1 d .
C19 C 0.2285(2) 0.30661(11) 0.82516(10) 0.0234(4) Uani 1 1 d .
H19 H 0.210731 0.266358 0.798019 0.028 Uiso 1 1 calc R
C20 C 0.1119(2) 0.35352(14) 0.80086(12) 0.0343(5) Uani 1 1 d .
H20A H 0.126841 0.393207 0.827151 0.051 Uiso 1 1 calc GR
H20B H 0.031457 0.333211 0.806732 0.051 Uiso 1 1 calc GR
H20C H 0.104389 0.363563 0.753466 0.051 Uiso 1 1 calc GR
C21 C 0.2401(2) 0.28846(13) 0.90039(12) 0.0334(5) Uani 1 1 d .
H21A H 0.314126 0.259501 0.915123 0.050 Uiso 1 1 calc GR
H21B H 0.160121 0.267005 0.905369 0.050 Uiso 1 1 calc GR
H21C H 0.253159 0.327521 0.927726 0.050 Uiso 1 1 calc GR
C22 C 0.63862(19) 0.29715(10) 0.72252(10) 0.0212(4) Uani 1 1 d .
H22 H 0.580410 0.279686 0.681014 0.025 Uiso 1 1 calc R
C23 C 0.7410(2) 0.34173(12) 0.70077(11) 0.0282(5) Uani 1 1 d .
H23A H 0.697599 0.380234 0.679001 0.042 Uiso 1 1 calc GR
H23B H 0.782309 0.318648 0.669405 0.042 Uiso 1 1 calc GR
H23C H 0.807253 0.354271 0.740272 0.042 Uiso 1 1 calc GR
C24 C 0.7123(2) 0.23909(11) 0.76273(12) 0.0278(4) Uani 1 1 d .
H24A H 0.763868 0.217037 0.735330 0.042 Uiso 1 1 calc GR
H24B H 0.649023 0.209075 0.774135 0.042 Uiso 1 1 calc GR
H24C H 0.769872 0.254887 0.803864 0.042 Uiso 1 1 calc GR
C25 C 0.34259(18) 0.09646(8) 0.64095(9) 0.0136(3) Uani 1 1 d .
C26 C 0.21404(18) 0.08692(9) 0.60030(9) 0.0147(3) Uani 1 1 d .
C27 C 0.19768(19) 0.03664(9) 0.55228(9) 0.0182(4) Uani 1 1 d .
H27 H 0.114745 0.030100 0.523562 0.022 Uiso 1 1 calc R
C28 C 0.3023(2) -0.00397(9) 0.54622(10) 0.0195(4) Uani 1 1 d .
H28 H 0.288747 -0.037166 0.513667 0.023 Uiso 1 1 calc R
C29 C 0.42623(19) 0.00475(9) 0.58837(10) 0.0181(4) Uani 1 1 d .
H29 H 0.495203 -0.023301 0.584679 0.022 Uiso 1 1 calc R
C30 C 0.44910(18) 0.05538(9) 0.63658(9) 0.0149(3) Uani 1 1 d .
C31 C 0.09776(18) 0.12953(9) 0.60838(9) 0.0160(3) Uani 1 1 d .
H31 H 0.124337 0.175400 0.605680 0.019 Uiso 1 1 calc R
C32 C -0.0267(2) 0.11826(11) 0.55182(11) 0.0234(4) Uani 1 1 d .
H32A H -0.005733 0.125020 0.508122 0.035 Uiso 1 1 calc GR
H32B H -0.094646 0.148523 0.557315 0.035 Uiso 1 1 calc GR
H32C H -0.057635 0.074191 0.554575 0.035 Uiso 1 1 calc GR
C33 C 0.06256(19) 0.11971(10) 0.67802(10) 0.0207(4) Uani 1 1 d .
H33A H 0.032744 0.075522 0.681462 0.031 Uiso 1 1 calc GR
H33B H -0.006665 0.149679 0.682384 0.031 Uiso 1 1 calc GR
H33C H 0.139593 0.127784 0.713768 0.031 Uiso 1 1 calc GR
C34 C 0.58749(19) 0.06261(10) 0.68197(10) 0.0190(4) Uani 1 1 d .
H34 H 0.591072 0.104221 0.706696 0.023 Uiso 1 1 calc R
C35 C 0.6953(2) 0.06369(11) 0.64093(11) 0.0253(4) Uani 1 1 d .
H35A H 0.698216 0.021972 0.619194 0.038 Uiso 1 1 calc GR
H35B H 0.779701 0.072367 0.670991 0.038 Uiso 1 1 calc GR
H35C H 0.675826 0.097416 0.606830 0.038 Uiso 1 1 calc GR
C36 C 0.6149(2) 0.00690(11) 0.73462(11) 0.0257(4) Uani 1 1 d .
H36A H 0.549382 0.007734 0.761764 0.039 Uiso 1 1 calc GR
H36B H 0.701490 0.012559 0.763650 0.039 Uiso 1 1 calc GR
H36C H 0.610983 -0.034415 0.711376 0.039 Uiso 1 1 calc GR
C37 C 0.33476(19) 0.21945(9) 0.55679(9) 0.0153(3) Uani 1 1 d .
C38 C 0.22781(19) 0.21844(9) 0.50003(9) 0.0176(4) Uani 1 1 d .
H38 H 0.148113 0.238096 0.502974 0.021 Uiso 1 1 calc R
C39 C 0.2388(2) 0.18849(10) 0.43927(10) 0.0230(4) Uani 1 1 d .
H39 H 0.166671 0.188597 0.402080 0.028 Uiso 1 1 calc R
C40 C 0.3559(2) 0.15861(10) 0.43376(10) 0.0254(4) Uani 1 1 d .
H40 H 0.362840 0.138489 0.393165 0.031 Uiso 1 1 calc R
C41 C 0.4630(2) 0.15894(10) 0.48946(10) 0.0228(4) Uani 1 1 d .
H41 H 0.542143 0.138818 0.486274 0.027 Uiso 1 1 calc R
C42 C 0.45258(19) 0.18918(9) 0.54986(10) 0.0182(4) Uani 1 1 d .
H42 H 0.525516 0.189355 0.586601 0.022 Uiso 1 1 calc R
C43 C 0.3150(2) 0.48660(10) 0.68792(10) 0.0230(4) Uani 1 1 d .
H43A H 0.259694 0.521566 0.665662 0.035 Uiso 1 1 calc GR
H43B H 0.371485 0.502661 0.729264 0.035 Uiso 1 1 calc GR
H43C H 0.260369 0.451848 0.698580 0.035 Uiso 1 1 calc GR
C44 C 0.5336(2) 0.56512(10) 0.65338(11) 0.0278(4) Uani 1 1 d .
H44A H 0.458153 0.593172 0.638407 0.042 Uiso 1 1 calc GR
H44B H 0.606949 0.581361 0.636165 0.042 Uiso 1 1 calc GR
H44C H 0.557301 0.564446 0.702384 0.042 Uiso 1 1 calc GR
C45 C 0.6721(2) 0.46914(11) 0.55569(12) 0.0288(5) Uani 1 1 d .
H45A H 0.734630 0.434242 0.569586 0.043 Uiso 1 1 calc GR
H45B H 0.713180 0.510258 0.571217 0.043 Uiso 1 1 calc GR
H45C H 0.644327 0.469616 0.506794 0.043 Uiso 1 1 calc GR
C46 C 0.5089(2) 0.34730(10) 0.53355(11) 0.0247(4) Uani 1 1 d .
H46A H 0.580446 0.321213 0.558931 0.037 Uiso 1 1 calc GR
H46B H 0.533526 0.364902 0.493811 0.037 Uiso 1 1 calc GR
H46C H 0.431204 0.320511 0.519774 0.037 Uiso 1 1 calc GR

loop_
_atom_site_aniso_label
_atom_site_aniso_U_11
_atom_site_aniso_U_22
_atom_site_aniso_U_33
_atom_site_aniso_U_23
_atom_site_aniso_U_13
_atom_site_aniso_U_12
As1 0.01750(10) 0.01335(10) 0.01574(10) -0.00057(7) 0.00284(7) 0.00206(7)
Fe1 0.01952(16) 0.01801(17) 0.02144(15) 0.00112(12) 0.00133(12) 0.00372(12)
O1 0.0316(9) 0.0447(11) 0.0342(9) 0.0009(8) -0.0052(7) 0.0073(8)
O2 0.0399(10) 0.0260(9) 0.0649(12) 0.0029(8) 0.0293(9) 0.0012(7)
O3 0.0385(9) 0.0325(9) 0.0326(8) 0.0067(7) 0.0141(7) 0.0002(7)
O4 0.0324(9) 0.0254(9) 0.0483(10) -0.0089(7) 0.0010(7) 0.0071(7)
N1 0.0170(7) 0.0121(7) 0.0127(7) -0.0015(6) 0.0019(5) -0.0001(6)
N2 0.0135(7) 0.0109(7) 0.0145(7) -0.0012(5) 0.0017(5) 0.0000(6)
N3 0.0230(8) 0.0150(8) 0.0204(7) -0.0007(6) 0.0014(6) 0.0002(6)
N4 0.0226(8) 0.0161(8) 0.0228(8) 0.0015(6) 0.0054(6) -0.0006(6)
C1 0.0131(8) 0.0117(8) 0.0157(8) -0.0025(6) 0.0028(6) -0.0013(6)
C2 0.0193(9) 0.0177(9) 0.0148(8) 0.0002(7) 0.0033(7) -0.0011(7)
C3 0.0159(8) 0.0153(9) 0.0171(8) 0.0019(7) 0.0029(7) -0.0005(7)
C4 0.0169(8) 0.0108(8) 0.0153(8) -0.0020(6) 0.0026(6) -0.0005(7)
C5 0.0210(9) 0.0157(9) 0.0185(8) 0.0022(7) 0.0022(7) 0.0005(7)
C6 0.0246(10) 0.0168(9) 0.0240(9) 0.0028(7) -0.0003(8) -0.0010(8)
C7 0.0238(10) 0.0193(10) 0.0257(10) 0.0028(8) 0.0019(8) -0.0017(8)
C8 0.0272(11) 0.0263(11) 0.0282(10) -0.0016(8) 0.0038(9) 0.0053(9)
C9 0.0230(10) 0.0237(11) 0.0341(11) -0.0007(9) 0.0074(8) 0.0070(8)
C10 0.0275(10) 0.0194(10) 0.0256(10) 0.0034(8) 0.0011(8) 0.0012(8)
C11 0.0211(10) 0.0230(11) 0.0298(10) 0.0011(8) -0.0015(8) 0.0043(8)
C12 0.0166(8) 0.0134(8) 0.0130(8) -0.0017(6) -0.0008(6) 0.0005(7)
C14 0.0232(10) 0.0188(9) 0.0191(9) -0.0055(7) -0.0005(7) 0.0052(8)
C15 0.0288(10) 0.0139(9) 0.0226(9) -0.0042(7) -0.0022(8) -0.0001(8)
C16 0.0211(9) 0.0171(9) 0.0208(9) 0.0020(7) -0.0023(7) -0.0033(7)
C17 0.0170(8) 0.0168(9) 0.0151(8) 0.0003(7) 0.0000(7) -0.0004(7)
C18 0.0176(9) 0.0179(9) 0.0166(8) -0.0024(7) 0.0001(7) 0.0030(7)
C19 0.0188(9) 0.0266(11) 0.0251(10) -0.0075(8) 0.0056(7) 0.0006(8)
C20 0.0210(10) 0.0479(15) 0.0339(12) -0.0083(10) 0.0060(9) 0.0068(10)
C21 0.0323(12) 0.0407(14) 0.0309(11) -0.0016(10) 0.0149(9) 0.0010(10)
C22 0.0174(9) 0.0269(10) 0.0196(9) -0.0042(8) 0.0049(7) -0.0038(8)
C23 0.0216(10) 0.0357(12) 0.0278(10) -0.0006(9) 0.0066(8) -0.0060(9)
C24 0.0244(10) 0.0237(11) 0.0368(11) -0.0058(9) 0.0102(9) 0.0017(8)
C25 0.0159(8) 0.0088(8) 0.0167(8) -0.0006(6) 0.0051(6) -0.0005(6)
C26 0.0153(8) 0.0119(8) 0.0170(8) 0.0012(7) 0.0033(7) -0.0009(7)
C27 0.0179(9) 0.0160(9) 0.0193(8) -0.0014(7) 0.0011(7) -0.0027(7)
C28 0.0234(10) 0.0136(9) 0.0211(9) -0.0046(7) 0.0044(7) -0.0013(7)
C29 0.0204(9) 0.0115(8) 0.0231(9) -0.0024(7) 0.0062(7) 0.0016(7)
C30 0.0149(8) 0.0119(8) 0.0178(8) 0.0002(6) 0.0039(7) 0.0003(7)
C31 0.0132(8) 0.0142(9) 0.0202(9) 0.0003(7) 0.0030(7) -0.0009(7)
C32 0.0158(9) 0.0264(10) 0.0257(10) -0.0035(8) 0.0000(7) 0.0010(8)
C33 0.0168(9) 0.0223(10) 0.0240(9) 0.0017(7) 0.0063(7) 0.0001(7)
C34 0.0154(9) 0.0172(9) 0.0238(9) -0.0022(7) 0.0030(7) 0.0011(7)
C35 0.0139(9) 0.0284(11) 0.0343(11) -0.0011(9) 0.0068(8) 0.0027(8)
C36 0.0205(10) 0.0262(11) 0.0282(10) 0.0036(8) 0.0007(8) 0.0061(8)
C37 0.0214(9) 0.0102(8) 0.0156(8) 0.0010(6) 0.0067(7) -0.0016(7)
C38 0.0215(9) 0.0140(9) 0.0173(8) 0.0009(7) 0.0046(7) 0.0007(7)
C39 0.0301(10) 0.0211(10) 0.0167(9) -0.0012(7) 0.0027(8) 0.0003(8)
C40 0.0384(12) 0.0229(10) 0.0168(9) -0.0034(8) 0.0101(8) 0.0018(9)
C41 0.0269(10) 0.0190(10) 0.0252(10) -0.0006(8) 0.0117(8) 0.0036(8)
C42 0.0201(9) 0.0166(9) 0.0185(8) 0.0015(7) 0.0055(7) -0.0006(7)
C43 0.0283(10) 0.0174(9) 0.0222(9) -0.0033(7) 0.0029(8) 0.0029(8)
C44 0.0309(11) 0.0184(10) 0.0319(11) -0.0006(8) 0.0024(9) -0.0041(8)
C45 0.0296(11) 0.0240(11) 0.0339(11) 0.0039(9) 0.0097(9) -0.0048(9)
C46 0.0292(11) 0.0214(10) 0.0256(10) -0.0019(8) 0.0103(8) -0.0026(8)

loop_
_atom_type_symbol
_atom_type_description
_atom_type_scat_dispersion_real
_atom_type_scat_dispersion_imag
_atom_type_scat_source
C C 0.0181 0.0091 'International Tables Vol C Tables 4.2.6.8 and 6.1.1.4'
H H 0.0000 0.0000 'International Tables Vol C Tables 4.2.6.8 and 6.1.1.4'
As As -0.9300 1.0051 'International Tables Vol C Tables 4.2.6.8 and 6.1.1.4'
Fe Fe -1.1336 3.1974 'International Tables Vol C Tables 4.2.6.8 and 6.1.1.4'
N N 0.0311 0.0180 'International Tables Vol C Tables 4.2.6.8 and 6.1.1.4'
O O 0.0492 0.0322 'International Tables Vol C Tables 4.2.6.8 and 6.1.1.4'

loop_
_exptl_crystal_face_index_h
_exptl_crystal_face_index_k
_exptl_crystal_face_index_l
_exptl_crystal_face_perp_dist
0 1 0 0.1278
1 0 1 0.0661
-1 0 -1 0.0939
-5 -3 10 0.0153
5 3 -10 0.0173
-4 -10 -2 0.1147

loop_
_geom_angle_atom_site_label_1
_geom_angle_atom_site_label_2
_geom_angle_atom_site_label_3
_geom_angle
C4 As1 Fe1 116.75(5)
C4 As1 C5 104.83(8)
C5 As1 Fe1 101.09(5)
C8 Fe1 As1 174.72(8)
C8 Fe1 C9 91.43(11)
C8 Fe1 C10 91.81(10)
C8 Fe1 C11 93.72(10)
C9 Fe1 As1 84.11(7)
C9 Fe1 C10 131.59(10)
C9 Fe1 C11 110.17(10)
C10 Fe1 As1 89.05(7)
C10 Fe1 C11 117.77(10)
C11 Fe1 As1 90.48(7)
C1 N1 C12 129.54(15)
C2 N1 C1 110.50(15)
C2 N1 C12 118.96(15)
C1 N2 C25 130.20(15)
C3 N2 C1 109.93(14)
C3 N2 C25 119.85(15)
C5 N3 C6 110.81(17)
C5 N3 C43 126.32(17)
C6 N3 C43 122.86(17)
C5 N4 C7 110.77(17)
C5 N4 C46 126.70(17)
C7 N4 C46 122.53(17)
N1 C1 N2 103.31(14)
C4 C1 N1 128.54(16)
C4 C1 N2 128.10(16)
N1 C2 H2 126.0
C3 C2 N1 108.03(16)
C3 C2 H2 126.0
N2 C3 H3 125.9
C2 C3 N2 108.16(16)
C2 C3 H3 125.9
C1 C4 As1 115.01(13)
C1 C4 C37 119.02(16)
C37 C4 As1 125.50(13)
N3 C5 As1 119.58(14)
N4 C5 As1 134.77(15)
N4 C5 N3 105.51(17)
N3 C6 C44 122.35(19)
C7 C6 N3 106.75(18)
C7 C6 C44 130.9(2)
N4 C7 C45 122.57(19)
C6 C7 N4 106.15(18)
C6 C7 C45 131.2(2)
O1 C8 Fe1 179.0(2)
O2 C9 Fe1 176.31(19)
O3 C10 Fe1 177.3(2)
O4 C11 Fe1 173.71(19)
C17 C12 N1 120.00(16)
C17 C12 C18 122.64(17)
C18 C12 N1 116.93(16)
C15 C14 H14 119.7
C15 C14 C18 120.65(18)
C18 C14 H14 119.7
C14 C15 H15 119.7
C14 C15 C16 120.61(19)
C16 C15 H15 119.7
C15 C16 H16 119.3
C15 C16 C17 121.33(19)
C17 C16 H16 119.3
C12 C17 C22 121.72(17)
C16 C17 C12 116.95(17)
C16 C17 C22 121.29(18)
C12 C18 C19 122.74(17)
C14 C18 C12 117.71(18)
C14 C18 C19 119.56(17)
C18 C19 H19 108.0
C18 C19 C20 111.19(19)
C18 C19 C21 111.09(17)
C20 C19 H19 108.0
C20 C19 C21 110.32(18)
C21 C19 H19 108.0
C19 C20 H20A 109.5
C19 C20 H20B 109.5
C19 C20 H20C 109.5
H20A C20 H20B 109.5
H20A C20 H20C 109.5
H20B C20 H20C 109.5
C19 C21 H21A 109.5
C19 C21 H21B 109.5
C19 C21 H21C 109.5
H21A C21 H21B 109.5
H21A C21 H21C 109.5
H21B C21 H21C 109.5
C17 C22 H22 107.8
C17 C22 C23 113.15(18)
C17 C22 C24 111.81(16)
C23 C22 H22 107.8
C23 C22 C24 108.36(17)
C24 C22 H22 107.8
C22 C23 H23A 109.5
C22 C23 H23B 109.5
C22 C23 H23C 109.5
H23A C23 H23B 109.5
H23A C23 H23C 109.5
H23B C23 H23C 109.5
C22 C24 H24A 109.5
C22 C24 H24B 109.5
C22 C24 H24C 109.5
H24A C24 H24B 109.5
H24A C24 H24C 109.5
H24B C24 H24C 109.5
C26 C25 N2 120.07(16)
C30 C25 N2 117.64(16)
C30 C25 C26 122.25(16)
C25 C26 C31 121.65(16)
C27 C26 C25 117.13(17)
C27 C26 C31 121.22(16)
C26 C27 H27 119.2
C28 C27 C26 121.58(17)
C28 C27 H27 119.2
C27 C28 H28 119.9
C29 C28 C27 120.24(17)
C29 C28 H28 119.9
C28 C29 H29 119.7
C28 C29 C30 120.64(17)
C30 C29 H29 119.7
C25 C30 C34 123.43(16)
C29 C30 C25 118.08(17)
C29 C30 C34 118.48(16)
C26 C31 H31 107.5
C26 C31 C32 112.82(16)
C26 C31 C33 112.12(15)
C32 C31 H31 107.5
C32 C31 C33 109.01(16)
C33 C31 H31 107.5
C31 C32 H32A 109.5
C31 C32 H32B 109.5
C31 C32 H32C 109.5
H32A C32 H32B 109.5
H32A C32 H32C 109.5
H32B C32 H32C 109.5
C31 C33 H33A 109.5
C31 C33 H33B 109.5
C31 C33 H33C 109.5
H33A C33 H33B 109.5
H33A C33 H33C 109.5
H33B C33 H33C 109.5
C30 C34 H34 108.2
C30 C34 C35 112.31(16)
C30 C34 C36 110.20(16)
C35 C34 H34 108.2
C35 C34 C36 109.75(16)
C36 C34 H34 108.2
C34 C35 H35A 109.5
C34 C35 H35B 109.5
C34 C35 H35C 109.5
H35A C35 H35B 109.5
H35A C35 H35C 109.5
H35B C35 H35C 109.5
C34 C36 H36A 109.5
C34 C36 H36B 109.5
C34 C36 H36C 109.5
H36A C36 H36B 109.5
H36A C36 H36C 109.5
H36B C36 H36C 109.5
C38 C37 C4 122.32(17)
C38 C37 C42 117.31(17)
C42 C37 C4 120.36(17)
C37 C38 H38 119.4
C39 C38 C37 121.10(18)
C39 C38 H38 119.4
C38 C39 H39 119.7
C40 C39 C38 120.53(19)
C40 C39 H39 119.7
C39 C40 H40 120.4
C39 C40 C41 119.28(18)
C41 C40 H40 120.4
C40 C41 H41 119.9
C42 C41 C40 120.24(19)
C42 C41 H41 119.9
C37 C42 H42 119.2
C41 C42 C37 121.52(18)
C41 C42 H42 119.2
N3 C43 H43A 109.5
N3 C43 H43B 109.5
N3 C43 H43C 109.5
H43A C43 H43B 109.5
H43A C43 H43C 109.5
H43B C43 H43C 109.5
C6 C44 H44A 109.5
C6 C44 H44B 109.5
C6 C44 H44C 109.5
H44A C44 H44B 109.5
H44A C44 H44C 109.5
H44B C44 H44C 109.5
C7 C45 H45A 109.5
C7 C45 H45B 109.5
C7 C45 H45C 109.5
H45A C45 H45B 109.5
H45A C45 H45C 109.5
H45B C45 H45C 109.5
N4 C46 H46A 109.5
N4 C46 H46B 109.5
N4 C46 H46C 109.5
H46A C46 H46B 109.5
H46A C46 H46C 109.5
H46B C46 H46C 109.5

loop_
_geom_bond_atom_site_label_1
_geom_bond_atom_site_label_2
_geom_bond_distance
As1 Fe1 2.4909(4)
As1 C4 1.9578(18)
As1 C5 2.018(2)
Fe1 C8 1.774(2)
Fe1 C9 1.782(2)
Fe1 C10 1.789(2)
Fe1 C11 1.793(2)
O1 C8 1.148(3)
O2 C9 1.156(3)
O3 C10 1.152(3)
O4 C11 1.154(3)
N1 C1 1.398(2)
N1 C2 1.395(2)
N1 C12 1.438(2)
N2 C1 1.407(2)
N2 C3 1.399(2)
N2 C25 1.440(2)
N3 C5 1.350(3)
N3 C6 1.386(3)
N3 C43 1.457(3)
N4 C5 1.347(3)
N4 C7 1.396(3)
N4 C46 1.461(3)
C1 C4 1.388(2)
C2 H2 0.9300
C2 C3 1.332(3)
C3 H3 0.9300
C4 C37 1.480(2)
C6 C7 1.359(3)
C6 C44 1.493(3)
C7 C45 1.483(3)
C12 C17 1.403(3)
C12 C18 1.407(3)
C14 H14 0.9300
C14 C15 1.381(3)
C14 C18 1.398(3)
C15 H15 0.9300
C15 C16 1.383(3)
C16 H16 0.9300
C16 C17 1.400(3)
C17 C22 1.518(3)
C18 C19 1.516(3)
C19 H19 0.9800
C19 C20 1.531(3)
C19 C21 1.535(3)
C20 H20A 0.9600
C20 H20B 0.9600
C20 H20C 0.9600
C21 H21A 0.9600
C21 H21B 0.9600
C21 H21C 0.9600
C22 H22 0.9800
C22 C23 1.531(3)
C22 C24 1.536(3)
C23 H23A 0.9600
C23 H23B 0.9600
C23 H23C 0.9600
C24 H24A 0.9600
C24 H24B 0.9600
C24 H24C 0.9600
C25 C26 1.409(2)
C25 C30 1.402(2)
C26 C27 1.392(3)
C26 C31 1.521(2)
C27 H27 0.9300
C27 C28 1.389(3)
C28 H28 0.9300
C28 C29 1.381(3)
C29 H29 0.9300
C29 C30 1.400(3)
C30 C34 1.522(3)
C31 H31 0.9800
C31 C32 1.532(3)
C31 C33 1.536(3)
C32 H32A 0.9600
C32 H32B 0.9600
C32 H32C 0.9600
C33 H33A 0.9600
C33 H33B 0.9600
C33 H33C 0.9600
C34 H34 0.9800
C34 C35 1.528(3)
C34 C36 1.535(3)
C35 H35A 0.9600
C35 H35B 0.9600
C35 H35C 0.9600
C36 H36A 0.9600
C36 H36B 0.9600
C36 H36C 0.9600
C37 C38 1.400(3)
C37 C42 1.400(3)
C38 H38 0.9300
C38 C39 1.392(3)
C39 H39 0.9300
C39 C40 1.382(3)
C40 H40 0.9300
C40 C41 1.388(3)
C41 H41 0.9300
C41 C42 1.387(3)
C42 H42 0.9300
C43 H43A 0.9600
C43 H43B 0.9600
C43 H43C 0.9600
C44 H44A 0.9600
C44 H44B 0.9600
C44 H44C 0.9600
C45 H45A 0.9600
C45 H45B 0.9600
C45 H45C 0.9600
C46 H46A 0.9600
C46 H46B 0.9600
C46 H46C 0.9600

loop_
_exptl_oxdiff_crystal_face_indexfrac_h
_exptl_oxdiff_crystal_face_indexfrac_k
_exptl_oxdiff_crystal_face_indexfrac_l
_exptl_oxdiff_crystal_face_x
_exptl_oxdiff_crystal_face_y
_exptl_oxdiff_crystal_face_z
-0.0003 0.9986 -0.0007 0.0325 0.0476 -0.0487
0.9991 -0.0009 0.9985 0.0169 0.1270 0.1357
-0.9991 0.0009 -0.9985 -0.0169 -0.1270 -0.1357
-5.1573 -3.1657 9.7885 -0.9675 0.0251 -0.2515
5.1573 3.1657 -9.7885 0.9675 -0.0251 0.2515
-4.0044 -10.0535 -1.5644 -0.5221 -0.8528 -0.0054
